data_2313060
loop_
_publ_author_name
'Karimova, Naima'
'Turaev, Khayit'
'Muqumova, Gulvar'
'Suyunov, Jabbor'
'Primkulova, Maftuna'
'Izotova, Lidiya'

_publ_section_title
;
 Crystal structure of a tetra-nuclear copper(II) complex with
 1,10-phenanthroline and 3-nitro-phthalate ligands.
;
_journal_coeditor_code HB8202
_journal_issue 'Pt 6'
_journal_name_full 'Acta crystallographica. Section E, Crystallographic communications'
_journal_page_first 692
_journal_page_last 696
_journal_paper_doi 10.1107/S2056989026005116
_journal_volume 82
_journal_year 2026
_chemical_formula_iupac '[Cu4 (C8 H4 N O6)4 (C8 H3 N O6)2 (C12 H8 N2)4], 6H2 O'
_chemical_formula_sum 'C96 H54 Cu4 N14 O42'
_chemical_formula_weight 2329.69
_chemical_name_systematic
;Tetrakis(\m-2-carboxy-6-nitrobenzoato-\k^2^<i>O</i>:<i>O</i>')bis(\m-3-nitrobenzene-1,2-dicarboxylato-\k^2^<i>O</i>:<i>O</i>')tetrakis[(1,10-phenanthroline-\k<i>N</i>:<i>N</i>')copper(II)]
hexahydrate
;
_space_group_crystal_system monoclinic
_space_group_IT_number 15
_space_group_name_Hall '-C 2yc'
_space_group_name_H-M_alt 'C 1 2/c 1'
_atom_sites_solution_hydrogens mixed
_atom_sites_solution_primary dual
_audit_creation_method SHELXL-2018/3
_cell_angle_alpha 90
_cell_angle_beta 116.919(12)
_cell_angle_gamma 90
_cell_formula_units_Z 4
_cell_length_a 24.890(3)
_cell_length_b 14.3705(7)
_cell_length_c 30.179(3)
_cell_measurement_reflns_used 4168
_cell_measurement_temperature 293(2)
_cell_measurement_theta_max 60.3990
_cell_measurement_theta_min 3.5940
_cell_volume 9624.9(19)
_computing_cell_refinement
;
CrysAlisPro (Agilent, 2014)
;
_computing_data_collection
;
CrysAlisPro (Agilent, 2014)
;
_computing_data_reduction
;
CrysAlisPro (Agilent, 2014)
;
_computing_structure_refinement
;
<i>SHELXL2025/1</i> (Sheldrick, 2015b)
;
_computing_structure_solution
;
<i>SHELXT</i> (Sheldrick, 2015a)
;
_diffrn_ambient_temperature 293(2)
_diffrn_measured_fraction_theta_full 1.000
_diffrn_measured_fraction_theta_max 0.973
_diffrn_measurement_device_type 'Xcalibur, Ruby'
_diffrn_measurement_method \w
_diffrn_radiation_type CuK\a
_diffrn_radiation_wavelength 1.54184
_diffrn_reflns_av_R_equivalents 0.0569
_diffrn_reflns_av_unetI/netI 0.0495
_diffrn_reflns_limit_h_max 31
_diffrn_reflns_limit_h_min -29
_diffrn_reflns_limit_k_max 17
_diffrn_reflns_limit_k_min -14
_diffrn_reflns_limit_l_max 37
_diffrn_reflns_limit_l_min -37
_diffrn_reflns_number 33685
_diffrn_reflns_theta_full 67.684
_diffrn_reflns_theta_max 77.024
_diffrn_reflns_theta_min 3.285
_diffrn_standards_decay_% 2.6
_diffrn_standards_interval_count 100
_diffrn_standards_number 3
_exptl_absorpt_coefficient_mu 1.901
_exptl_absorpt_correction_T_max 1.000
_exptl_absorpt_correction_T_min 0.91585
_exptl_absorpt_correction_type multi-scan
_exptl_absorpt_process_details
;
(CrysAlisPro; Agilent Technologies, 2014)
;
_exptl_crystal_colour blue
_exptl_crystal_density_diffrn 1.608
_exptl_crystal_description prism
_exptl_crystal_F_000 4720
_exptl_crystal_size_max 0.04
_exptl_crystal_size_mid 0.03
_exptl_crystal_size_min 0.01
_refine_diff_density_max 0.286
_refine_diff_density_min -0.303
_refine_ls_extinction_method none
_refine_ls_goodness_of_fit_ref 1.014
_refine_ls_hydrogen_treatment mixed
_refine_ls_matrix_type full
_refine_ls_number_parameters 707
_refine_ls_number_reflns 9915
_refine_ls_number_restraints 0
_refine_ls_restrained_S_all 1.014
_refine_ls_R_factor_all 0.1067
_refine_ls_R_factor_gt 0.0607
_refine_ls_shift/su_max 0.001
_refine_ls_shift/su_mean 0.000
_refine_ls_structure_factor_coef Fsqd
_refine_ls_weighting_details 'w=1/[\s^2^(Fo^2^)+(0.0780P)^2^+6.3715P] where P=(Fo^2^+2Fc^2^)/3'
_refine_ls_weighting_scheme calc
_refine_ls_wR_factor_gt 0.1510
_refine_ls_wR_factor_ref 0.1812
_reflns_number_gt 5785
_reflns_number_total 9915
_reflns_threshold_expression 'I > 2\s(I)'
_cod_data_source_file hb8202.cif
_cod_data_source_block I
_cod_original_cell_volume 9624.8(17)
_cod_original_sg_symbol_H-M 'C 2/c'
_cod_database_code 2313060
_shelx_space_group_comment
;
The symmetry employed for this shelxl refinement is uniquely defined
by the following loop, which should always be used as a source of
symmetry information in preference to the above space-group names.
They are only intended as comments.
;
_shelx_estimated_absorpt_t_min 0.91585
_shelx_estimated_absorpt_t_max 1.000

loop_
_space_group_symop_operation_xyz
'x, y, z'
'-x, y, -z+1/2'
'x+1/2, y+1/2, z'
'-x+1/2, y+1/2, -z+1/2'
'-x, -y, -z'
'x, -y, z-1/2'
'-x+1/2, -y+1/2, -z'
'x+1/2, -y+1/2, z-1/2'

loop_
_atom_site_type_symbol
_atom_site_label
_atom_site_fract_x
_atom_site_fract_y
_atom_site_fract_z
_atom_site_U_iso_or_equiv
_atom_site_adp_type
_atom_site_calc_flag
_atom_site_occupancy
_atom_site_disorder_assembly
_atom_site_disorder_group
Cu Cu1 0.68380(3) 0.40513(4) 0.62556(3) 0.0663(2) Uani d 1 . .
Cu Cu2 0.57301(3) 0.55106(4) 0.58128(3) 0.0681(2) Uani d 1 . .
O O4 0.58184(14) 0.41696(19) 0.57240(11) 0.0638(7) Uani d 1 . .
O O5B 0.70341(14) 0.47576(19) 0.57949(12) 0.0681(8) Uani d 1 . .
O O4A 0.66823(15) 0.5151(2) 0.65655(11) 0.0687(8) Uani d 1 . .
O O6B 0.63082(14) 0.5829(2) 0.55696(12) 0.0683(8) Uani d 1 . .
O O3 0.49041(16) 0.3972(2) 0.50867(13) 0.0779(9) Uani d 1 . .
O O3A 0.76759(18) 0.5158(2) 0.70616(15) 0.0917(11) Uani d 1 . .
N N2 0.56699(17) 0.6862(2) 0.59599(14) 0.0671(9) Uani d 1 . .
O O5 0.49952(19) 0.2586(3) 0.58544(15) 0.0955(11) Uani d 1 . .
N N2A 0.65854(18) 0.3142(3) 0.66320(13) 0.0700(10) Uani d 1 . .
N N3 0.52032(18) 0.5369(3) 0.61551(15) 0.0750(11) Uani d 1 . .
O O4B 0.8250(2) 0.5670(4) 0.60462(18) 0.1019(13) Uani d 1 . .
N N3A 0.71965(19) 0.2900(3) 0.61278(15) 0.0741(10) Uani d 1 . .
O O1 0.5857(2) 0.4276(3) 0.47776(14) 0.0961(11) Uani d 1 . .
O O5A 0.75695(19) 0.6524(3) 0.63184(16) 0.1052(13) Uani d 1 . .
O O2B 0.8629(2) 0.6170(3) 0.5234(2) 0.1107(14) Uani d 1 . .
O O1A 0.6748(2) 0.5141(3) 0.75437(17) 0.1106(13) Uani d 1 . .
N N1B 0.8179(3) 0.6167(3) 0.4837(2) 0.0887(14) Uani d 1 . .
O O3B 0.8163(2) 0.4526(3) 0.5536(2) 0.1175(16) Uani d 1 . .
O O6 0.5031(2) 0.1049(3) 0.57957(19) 0.1154(15) Uani d 1 . .
H H6 0.487224 0.106557 0.598203 0.173 Uiso calc 1 . .
C C8B 0.6742(2) 0.5460(3) 0.55488(16) 0.0617(10) Uani d 1 . .
N N1A 0.6523(3) 0.5930(4) 0.74713(19) 0.1032(15) Uani d 1 . .
C C1 0.5413(2) 0.3717(3) 0.53517(18) 0.0634(11) Uani d 1 . .
C C2 0.5618(2) 0.2773(3) 0.52519(17) 0.0654(11) Uani d 1 . .
C C1A 0.7175(3) 0.5513(3) 0.68901(19) 0.0707(12) Uani d 1 . .
C C19A 0.7050(2) 0.2121(3) 0.63054(18) 0.0701(12) Uani d 1 . .
C C20A 0.6711(2) 0.2256(3) 0.65673(16) 0.0687(12) Uani d 1 . .
C C3B 0.6927(2) 0.5888(3) 0.51872(17) 0.0644(11) Uani d 1 . .
C C3 0.5471(2) 0.1928(3) 0.53959(18) 0.0709(12) Uani d 1 . .
N N1 0.6128(3) 0.3575(4) 0.4818(2) 0.1069(17) Uani d 1 . .
C C7B 0.7586(2) 0.6211(3) 0.48319(19) 0.0703(12) Uani d 1 . .
C C20 0.5331(2) 0.7002(3) 0.62056(19) 0.0745(13) Uani d 1 . .
O O1B 0.8192(3) 0.6149(4) 0.4437(2) 0.1395(19) Uani d 1 . .
C C2B 0.7503(2) 0.5805(3) 0.52163(18) 0.0658(11) Uani d 1 . .
C C1B 0.8005(3) 0.5276(4) 0.5624(2) 0.0838(15) Uani d 1 . .
C C12A 0.6527(3) 0.1489(3) 0.67555(18) 0.0811(15) Uani d 1 . .
C C4B 0.6482(2) 0.6370(3) 0.47936(19) 0.0780(13) Uani d 1 . .
H H4BA 0.610222 0.643114 0.477832 0.094 Uiso calc 1 . .
C C7 0.5951(3) 0.2709(3) 0.49873(19) 0.0818(14) Uani d 1 . .
C C2A 0.7119(2) 0.6478(3) 0.70521(18) 0.0783(14) Uani d 1 . .
C C8 0.5140(2) 0.1911(4) 0.5699(2) 0.0809(14) Uani d 1 . .
C C7A 0.6800(3) 0.6674(4) 0.7313(2) 0.0872(15) Uani d 1 . .
C C9 0.5893(2) 0.7587(3) 0.58342(19) 0.0767(13) Uani d 1 . .
H H9 0.612557 0.749391 0.566833 0.092 Uiso calc 1 . .
C C19 0.5086(2) 0.6199(4) 0.6313(2) 0.0795(14) Uani d 1 . .
C C15A 0.7218(3) 0.1221(4) 0.6232(2) 0.0891(16) Uani d 1 . .
C C3A 0.7410(3) 0.7233(4) 0.69456(19) 0.0881(16) Uani d 1 . .
C C6B 0.7145(3) 0.6669(3) 0.4439(2) 0.0874(16) Uani d 1 . .
H H6B 0.721880 0.691329 0.418653 0.105 Uiso calc 1 . .
C C9A 0.6260(2) 0.3303(4) 0.68692(19) 0.0827(14) Uani d 1 . .
H H9A 0.616953 0.391459 0.691125 0.099 Uiso calc 1 . .
C C18 0.4977(3) 0.4609(4) 0.6249(2) 0.0906(16) Uani d 1 . .
H H18 0.504946 0.404131 0.613777 0.109 Uiso calc 1 . .
C C10 0.5788(3) 0.8502(4) 0.5945(2) 0.0933(17) Uani d 1 . .
H H10 0.594584 0.900715 0.585008 0.112 Uiso calc 1 . .
C C5B 0.6590(3) 0.6758(4) 0.4427(2) 0.0889(16) Uani d 1 . .
H H5B 0.628610 0.708421 0.416909 0.107 Uiso calc 1 . .
C C4 0.5627(3) 0.1082(4) 0.5251(2) 0.0892(16) Uani d 1 . .
H H4 0.551056 0.052518 0.533840 0.107 Uiso calc 1 . .
C C13A 0.6694(3) 0.0585(4) 0.6670(2) 0.105(2) Uani d 1 . .
H H13 0.657078 0.006929 0.678589 0.126 Uiso calc 1 . .
C C12 0.5212(3) 0.7884(4) 0.6328(2) 0.0962(18) Uani d 1 . .
C C18A 0.7520(3) 0.2806(4) 0.5886(3) 0.1020(19) Uani d 1 . .
H H18A 0.762359 0.333169 0.576161 0.122 Uiso calc 1 . .
C C14A 0.7026(3) 0.0453(4) 0.6425(2) 0.105(2) Uani d 1 . .
H H14 0.713100 -0.014861 0.638137 0.126 Uiso calc 1 . .
O O6A 0.8244(3) 0.7556(4) 0.67908(18) 0.176(3) Uani d 1 . .
O O2A 0.6074(3) 0.6095(5) 0.7516(3) 0.171(3) Uani d 1 . .
C C10A 0.6049(3) 0.2582(5) 0.7059(2) 0.1007(19) Uani d 1 . .
H H10A 0.581844 0.271313 0.722211 0.121 Uiso calc 1 . .
C C6 0.6117(3) 0.1874(4) 0.4856(2) 0.1042(19) Uani d 1 . .
H H6C 0.634373 0.186840 0.468176 0.125 Uiso calc 1 . .
C C11A 0.6183(3) 0.1689(5) 0.7002(2) 0.103(2) Uani d 1 . .
H H11 0.604545 0.120620 0.712941 0.124 Uiso calc 1 . .
C C8A 0.7766(3) 0.7104(4) 0.6670(2) 0.106(2) Uani d 1 . .
C C5 0.5944(3) 0.1058(4) 0.4986(2) 0.103(2) Uani d 1 . .
H H5 0.604318 0.049097 0.489350 0.123 Uiso calc 1 . .
C C11 0.5460(3) 0.8637(4) 0.6189(3) 0.105(2) Uani d 1 . .
H H11A 0.539583 0.923959 0.626724 0.126 Uiso calc 1 . .
C C6A 0.6737(4) 0.7582(5) 0.7465(2) 0.118(2) Uani d 1 . .
H H6AA 0.650833 0.769487 0.763242 0.141 Uiso calc 1 . .
C C4A 0.7378(4) 0.8113(4) 0.7111(2) 0.123(3) Uani d 1 . .
H H4A 0.759020 0.860000 0.706021 0.147 Uiso calc 1 . .
O O2 0.6580(4) 0.3537(4) 0.4755(3) 0.202(3) Uani d 1 . .
C C16A 0.7568(3) 0.1152(4) 0.5989(3) 0.118(2) Uani d 1 . .
H H16 0.770545 0.057285 0.594687 0.141 Uiso calc 1 . .
C C15 0.4734(3) 0.6262(5) 0.6566(3) 0.109(2) Uani d 1 . .
C C17 0.4633(3) 0.4621(5) 0.6509(3) 0.118(2) Uani d 1 . .
H H17 0.448451 0.406855 0.657069 0.142 Uiso calc 1 . .
C C16 0.4519(4) 0.5432(5) 0.6668(3) 0.132(3) Uani d 1 . .
H H16A 0.429680 0.544244 0.684613 0.158 Uiso calc 1 . .
C C13 0.4841(4) 0.7939(5) 0.6585(3) 0.138(3) Uani d 1 . .
H H13A 0.475532 0.851723 0.667570 0.166 Uiso calc 1 . .
C C5A 0.7023(4) 0.8275(5) 0.7357(3) 0.129(3) Uani d 1 . .
H H5A 0.698483 0.888045 0.744745 0.155 Uiso calc 1 . .
C C17A 0.7712(4) 0.1920(5) 0.5811(3) 0.128(3) Uani d 1 . .
H H17A 0.793959 0.186844 0.563752 0.154 Uiso calc 1 . .
C C14 0.4620(4) 0.7163(6) 0.6695(3) 0.143(3) Uani d 1 . .
H H14A 0.438439 0.722208 0.686080 0.172 Uiso calc 1 . .
O O20W 0.4518(2) 0.0830(4) 0.6390(2) 0.153(2) Uani d 1 . .
O O22W 0.4510(4) 0.2324(7) 0.6994(3) 0.235(4) Uani d 1 . .
O O23W 0.8642(4) 0.4422(6) 0.6892(3) 0.237(4) Uani d 1 . .
H H4B 0.807(3) 0.613(4) 0.612(2) 0.10(2) Uiso d 1 . .

loop_
_atom_site_aniso_label
_atom_site_aniso_U_11
_atom_site_aniso_U_22
_atom_site_aniso_U_33
_atom_site_aniso_U_12
_atom_site_aniso_U_13
_atom_site_aniso_U_23
Cu1 0.0866(5) 0.0514(3) 0.0755(4) -0.0006(3) 0.0495(4) 0.0031(3)
Cu2 0.0811(4) 0.0560(3) 0.0841(5) -0.0046(3) 0.0524(4) -0.0123(3)
O4 0.0750(19) 0.0560(16) 0.0661(18) -0.0035(14) 0.0369(16) -0.0106(14)
O5B 0.084(2) 0.0547(16) 0.083(2) 0.0085(14) 0.0531(18) 0.0135(15)
O4A 0.089(2) 0.0560(16) 0.0697(19) -0.0092(15) 0.0436(18) -0.0073(14)
O6B 0.076(2) 0.0585(16) 0.085(2) 0.0074(14) 0.0493(18) 0.0046(15)
O3 0.080(2) 0.0674(19) 0.079(2) 0.0144(16) 0.0293(19) -0.0058(16)
O3A 0.090(3) 0.069(2) 0.103(3) 0.0090(19) 0.033(2) 0.0103(19)
N2 0.076(2) 0.055(2) 0.069(2) 0.0011(17) 0.032(2) -0.0082(17)
O5 0.126(3) 0.070(2) 0.109(3) -0.017(2) 0.069(3) -0.011(2)
N2A 0.083(3) 0.067(2) 0.062(2) -0.0137(19) 0.035(2) 0.0017(18)
N3 0.081(3) 0.077(3) 0.085(3) -0.011(2) 0.053(2) -0.018(2)
O4B 0.088(3) 0.124(4) 0.098(3) 0.005(3) 0.047(3) 0.023(3)
N3A 0.089(3) 0.060(2) 0.084(3) 0.0082(19) 0.048(2) 0.0077(19)
O1 0.139(4) 0.076(2) 0.087(3) 0.010(2) 0.063(3) 0.0061(19)
O5A 0.111(3) 0.096(3) 0.097(3) -0.032(2) 0.037(2) -0.013(2)
O2B 0.111(3) 0.101(3) 0.154(4) 0.000(3) 0.090(3) 0.010(3)
O1A 0.145(4) 0.103(3) 0.101(3) -0.011(3) 0.071(3) -0.001(3)
N1B 0.125(4) 0.056(2) 0.126(4) -0.002(3) 0.093(4) 0.004(3)
O3B 0.131(4) 0.080(2) 0.189(5) 0.038(2) 0.115(4) 0.039(3)
O6 0.113(3) 0.070(2) 0.176(5) -0.006(2) 0.077(3) 0.018(3)
C8B 0.071(3) 0.055(2) 0.068(3) -0.001(2) 0.039(2) 0.001(2)
N1A 0.113(4) 0.121(4) 0.082(3) 0.007(4) 0.050(3) -0.016(3)
C1 0.075(3) 0.052(2) 0.071(3) 0.001(2) 0.039(3) -0.004(2)
C2 0.071(3) 0.057(2) 0.063(3) 0.005(2) 0.026(2) -0.0066(19)
C1A 0.091(4) 0.056(2) 0.072(3) -0.002(3) 0.042(3) 0.004(2)
C19A 0.079(3) 0.049(2) 0.068(3) 0.001(2) 0.021(2) 0.005(2)
C20A 0.081(3) 0.060(3) 0.055(2) -0.007(2) 0.022(2) 0.005(2)
C3B 0.084(3) 0.051(2) 0.068(3) 0.002(2) 0.043(2) 0.003(2)
C3 0.070(3) 0.056(2) 0.074(3) 0.005(2) 0.021(2) -0.008(2)
N1 0.162(5) 0.088(3) 0.113(4) 0.012(3) 0.100(4) 0.001(3)
C7B 0.099(4) 0.053(2) 0.082(3) -0.004(2) 0.061(3) -0.004(2)
C20 0.075(3) 0.077(3) 0.080(3) -0.001(2) 0.043(3) -0.019(2)
O1B 0.196(5) 0.144(4) 0.154(4) -0.003(4) 0.146(4) -0.001(3)
C2B 0.088(3) 0.048(2) 0.078(3) 0.003(2) 0.052(3) 0.003(2)
C1B 0.089(4) 0.084(4) 0.103(4) 0.002(3) 0.065(4) 0.019(3)
C12A 0.098(4) 0.069(3) 0.056(3) -0.022(3) 0.017(3) 0.006(2)
C4B 0.091(4) 0.067(3) 0.082(3) 0.001(3) 0.045(3) 0.009(2)
C7 0.105(4) 0.069(3) 0.076(3) 0.015(3) 0.045(3) -0.004(2)
C2A 0.096(4) 0.064(3) 0.057(3) 0.004(3) 0.020(3) -0.003(2)
C8 0.068(3) 0.063(3) 0.095(4) -0.009(2) 0.023(3) 0.003(3)
C7A 0.098(4) 0.076(3) 0.069(3) -0.001(3) 0.021(3) -0.008(3)
C9 0.085(3) 0.064(3) 0.084(3) 0.002(2) 0.040(3) 0.001(2)
C19 0.089(3) 0.082(3) 0.083(3) -0.011(3) 0.053(3) -0.027(3)
C15A 0.103(4) 0.061(3) 0.084(4) 0.009(3) 0.025(3) -0.001(3)
C3A 0.110(4) 0.067(3) 0.061(3) -0.016(3) 0.015(3) 0.001(2)
C6B 0.134(5) 0.066(3) 0.079(3) -0.001(3) 0.063(4) 0.007(3)
C9A 0.099(4) 0.085(3) 0.078(3) -0.013(3) 0.052(3) -0.001(3)
C18 0.108(4) 0.084(4) 0.105(4) -0.019(3) 0.071(4) -0.017(3)
C10 0.109(4) 0.060(3) 0.116(5) -0.002(3) 0.056(4) -0.006(3)
C5B 0.110(4) 0.081(3) 0.071(3) -0.001(3) 0.037(3) 0.014(3)
C4 0.085(4) 0.063(3) 0.102(4) 0.007(3) 0.027(3) -0.006(3)
C13A 0.140(6) 0.063(3) 0.081(4) -0.022(3) 0.023(4) 0.010(3)
C12 0.101(4) 0.079(4) 0.118(5) -0.005(3) 0.058(4) -0.037(3)
C18A 0.122(5) 0.078(3) 0.142(5) 0.012(3) 0.090(5) 0.010(3)
C14A 0.137(6) 0.056(3) 0.094(4) 0.010(3) 0.029(4) 0.009(3)
O6A 0.225(6) 0.207(6) 0.098(3) -0.142(5) 0.074(4) -0.034(4)
O2A 0.159(5) 0.214(7) 0.194(6) 0.015(5) 0.128(5) -0.011(5)
C10A 0.118(5) 0.112(5) 0.084(4) -0.035(4) 0.056(4) -0.007(3)
C6 0.131(5) 0.091(4) 0.106(4) 0.026(4) 0.067(4) -0.016(3)
C11A 0.122(5) 0.111(5) 0.073(4) -0.036(4) 0.041(4) 0.007(3)
C8A 0.151(6) 0.091(4) 0.068(3) -0.041(4) 0.041(4) 0.003(3)
C5 0.118(5) 0.069(3) 0.113(5) 0.021(3) 0.045(4) -0.020(3)
C11 0.111(5) 0.072(4) 0.131(5) 0.007(3) 0.054(4) -0.026(4)
C6A 0.145(6) 0.097(5) 0.085(4) 0.023(4) 0.029(4) -0.024(4)
C4A 0.172(7) 0.056(3) 0.081(4) -0.002(4) 0.005(4) 0.001(3)
O2 0.304(9) 0.134(4) 0.322(9) 0.032(5) 0.277(8) 0.016(5)
C16A 0.149(6) 0.073(4) 0.143(6) 0.035(4) 0.077(5) 0.007(4)
C15 0.124(5) 0.115(5) 0.125(5) -0.016(4) 0.088(5) -0.046(4)
C17 0.138(6) 0.119(5) 0.142(6) -0.036(4) 0.103(5) -0.026(5)
C16 0.165(7) 0.139(6) 0.157(7) -0.046(5) 0.130(6) -0.055(5)
C13 0.152(7) 0.116(6) 0.183(8) -0.010(5) 0.107(6) -0.074(6)
C5A 0.173(8) 0.067(4) 0.098(5) 0.015(4) 0.017(5) -0.022(4)
C17A 0.155(7) 0.098(5) 0.183(8) 0.023(4) 0.123(6) 0.000(5)
C14 0.170(8) 0.131(6) 0.194(8) -0.031(5) 0.140(7) -0.066(6)
O20W 0.104(4) 0.193(5) 0.160(5) -0.027(3) 0.057(3) 0.042(4)
O22W 0.218(8) 0.310(10) 0.242(8) -0.020(7) 0.163(7) -0.008(7)
O23W 0.231(8) 0.298(10) 0.239(8) 0.104(7) 0.156(7) 0.163(7)

loop_
_atom_type_symbol
_atom_type_description
_atom_type_scat_dispersion_real
_atom_type_scat_dispersion_imag
_atom_type_scat_source
C C 0.0181 0.0091 'International Tables Vol C Tables 4.2.6.8 and 6.1.1.4'
H H 0.0000 0.0000 'International Tables Vol C Tables 4.2.6.8 and 6.1.1.4'
N N 0.0311 0.0180 'International Tables Vol C Tables 4.2.6.8 and 6.1.1.4'
O O 0.0492 0.0322 'International Tables Vol C Tables 4.2.6.8 and 6.1.1.4'
Cu Cu -1.9646 0.5888 'International Tables Vol C Tables 4.2.6.8 and 6.1.1.4'

loop_
_geom_angle_atom_site_label_1
_geom_angle_atom_site_label_2
_geom_angle_atom_site_label_3
_geom_angle_site_symmetry_1
_geom_angle_site_symmetry_3
_geom_angle
_geom_angle_publ_flag
O5B Cu1 O4A . . 95.02(12) y
O5B Cu1 N3A . . 90.89(14) y
O4A Cu1 N3A . . 163.85(16) y
O5B Cu1 N2A . . 169.40(14) y
O4A Cu1 N2A . . 94.28(15) y
N3A Cu1 N2A . . 81.49(16) y
O5B Cu1 O4 . . 90.99(12) y
O4A Cu1 O4 . . 83.11(12) y
N3A Cu1 O4 . . 111.85(15) y
N2A Cu1 O4 . . 85.08(14) y
O6B Cu2 O4 . . 91.81(12) y
O6B Cu2 N2 . . 89.88(14) y
O4 Cu2 N2 . . 175.61(14) y
O6B Cu2 N3 . . 169.52(15) y
O4 Cu2 N3 . . 96.28(14) y
N2 Cu2 N3 . . 81.59(16) y
C1 O4 Cu2 . . 121.2(3) ?
C1 O4 Cu1 . . 138.0(3) ?
Cu2 O4 Cu1 . . 97.60(12) ?
C8B O5B Cu1 . . 124.6(3) ?
C1A O4A Cu1 . . 111.3(3) ?
C8B O6B Cu2 . . 137.3(3) ?
C9 N2 C20 . . 119.0(4) ?
C9 N2 Cu2 . . 128.1(3) ?
C20 N2 Cu2 . . 112.8(3) ?
C9A N2A C20A . . 118.9(4) ?
C9A N2A Cu1 . . 128.1(4) ?
C20A N2A Cu1 . . 112.3(3) ?
C18 N3 C19 . . 118.1(4) ?
C18 N3 Cu2 . . 129.4(3) ?
C19 N3 Cu2 . . 112.4(3) ?
C1B O4B H4B . . 121(4) ?
C18A N3A C19A . . 118.4(4) ?
C18A N3A Cu1 . . 129.1(4) ?
C19A N3A Cu1 . . 112.5(3) ?
O2B N1B O1B . . 123.4(6) ?
O2B N1B C7B . . 118.8(5) ?
O1B N1B C7B . . 117.8(6) ?
C8 O6 H6 . . 109.5 ?
O6B C8B O5B . . 126.7(4) ?
O6B C8B C3B . . 115.3(4) ?
O5B C8B C3B . . 118.0(4) ?
O2A N1A O1A . . 121.8(7) ?
O2A N1A C7A . . 119.3(6) ?
O1A N1A C7A . . 118.9(5) ?
O3 C1 O4 . . 126.3(4) ?
O3 C1 C2 . . 118.8(4) ?
O4 C1 C2 . . 114.8(4) ?
C7 C2 C3 . . 115.5(4) ?
C7 C2 C1 . . 120.7(4) ?
C3 C2 C1 . . 123.7(4) ?
O3A C1A O4A . . 126.4(5) ?
O3A C1A C2A . . 118.4(5) ?
O4A C1A C2A . . 115.2(5) ?
N3A C19A C15A . . 122.9(5) ?
N3A C19A C20A . . 116.4(4) ?
C15A C19A C20A . . 120.7(5) ?
N2A C20A C19A . . 116.7(4) ?
N2A C20A C12A . . 122.8(5) ?
C19A C20A C12A . . 120.4(5) ?
C4B C3B C2B . . 119.5(4) ?
C4B C3B C8B . . 116.1(4) ?
C2B C3B C8B . . 124.3(4) ?
C2 C3 C4 . . 120.5(5) ?
C2 C3 C8 . . 120.3(4) ?
C4 C3 C8 . . 119.3(5) ?
O1 N1 O2 . . 122.7(6) ?
O1 N1 C7 . . 120.2(5) ?
O2 N1 C7 . . 117.0(5) ?
C6B C7B C2B . . 124.1(5) ?
C6B C7B N1B . . 116.0(5) ?
C2B C7B N1B . . 120.0(5) ?
N2 C20 C12 . . 122.5(5) ?
N2 C20 C19 . . 116.1(4) ?
C12 C20 C19 . . 121.4(5) ?
C7B C2B C3B . . 116.4(4) ?
C7B C2B C1B . . 120.8(4) ?
C3B C2B C1B . . 122.7(4) ?
O3B C1B O4B . . 124.0(6) ?
O3B C1B C2B . . 119.9(6) ?
O4B C1B C2B . . 116.1(5) ?
C11A C12A C20A . . 116.4(5) ?
C11A C12A C13A . . 125.9(6) ?
C20A C12A C13A . . 117.8(6) ?
C5B C4B C3B . . 121.5(5) ?
C5B C4B H4BA . . 119.3 ?
C3B C4B H4BA . . 119.3 ?
C6 C7 C2 . . 123.7(5) ?
C6 C7 N1 . . 117.0(5) ?
C2 C7 N1 . . 119.3(4) ?
C7A C2A C3A . . 117.3(5) ?
C7A C2A C1A . . 122.6(5) ?
C3A C2A C1A . . 120.1(5) ?
O5 C8 O6 . . 122.7(6) ?
O5 C8 C3 . . 125.1(5) ?
O6 C8 C3 . . 112.1(5) ?
C2A C7A C6A . . 123.5(6) ?
C2A C7A N1A . . 121.1(5) ?
C6A C7A N1A . . 115.4(6) ?
N2 C9 C10 . . 121.5(5) ?
N2 C9 H9 . . 119.3 ?
C10 C9 H9 . . 119.3 ?
N3 C19 C15 . . 122.1(5) ?
N3 C19 C20 . . 117.0(4) ?
C15 C19 C20 . . 120.9(5) ?
C16A C15A C19A . . 117.1(5) ?
C16A C15A C14A . . 125.0(6) ?
C19A C15A C14A . . 117.9(6) ?
C4A C3A C2A . . 120.1(7) ?
C4A C3A C8A . . 117.9(6) ?
C2A C3A C8A . . 122.0(5) ?
C7B C6B C5B . . 118.2(5) ?
C7B C6B H6B . . 120.9 ?
C5B C6B H6B . . 120.9 ?
N2A C9A C10A . . 121.9(5) ?
N2A C9A H9A . . 119.1 ?
C10A C9A H9A . . 119.0 ?
N3 C18 C17 . . 122.7(5) ?
N3 C18 H18 . . 118.7 ?
C17 C18 H18 . . 118.7 ?
C11 C10 C9 . . 119.4(6) ?
C11 C10 H10 . . 120.3 ?
C9 C10 H10 . . 120.3 ?
C4B C5B C6B . . 120.3(5) ?
C4B C5B H5B . . 119.9 ?
C6B C5B H5B . . 119.9 ?
C5 C4 C3 . . 121.6(6) ?
C5 C4 H4 . . 119.2 ?
C3 C4 H4 . . 119.2 ?
C14A C13A C12A . . 122.1(6) ?
C14A C13A H13 . . 119.0 ?
C12A C13A H13 . . 119.0 ?
C20 C12 C11 . . 116.7(5) ?
C20 C12 C13 . . 117.1(6) ?
C11 C12 C13 . . 126.2(6) ?
N3A C18A C17A . . 121.2(6) ?
N3A C18A H18A . . 119.4 ?
C17A C18A H18A . . 119.4 ?
C13A C14A C15A . . 121.1(6) ?
C13A C14A H14 . . 119.5 ?
C15A C14A H14 . . 119.5 ?
C11A C10A C9A . . 119.4(6) ?
C11A C10A H10A . . 120.3 ?
C9A C10A H10A . . 120.3 ?
C5 C6 C7 . . 119.3(6) ?
C5 C6 H6C . . 120.4 ?
C7 C6 H6C . . 120.4 ?
C10A C11A C12A . . 120.5(5) ?
C10A C11A H11 . . 119.8 ?
C12A C11A H11 . . 119.8 ?
O6A C8A O5A . . 122.8(7) ?
O6A C8A C3A . . 120.2(6) ?
O5A C8A C3A . . 117.0(6) ?
C4 C5 C6 . . 119.4(5) ?
C4 C5 H5 . . 120.3 ?
C6 C5 H5 . . 120.3 ?
C10 C11 C12 . . 120.9(5) ?
C10 C11 H11A . . 119.5 ?
C12 C11 H11A . . 119.5 ?
C5A C6A C7A . . 117.0(7) ?
C5A C6A H6AA . . 121.5 ?
C7A C6A H6AA . . 121.5 ?
C3A C4A C5A . . 119.8(7) ?
C3A C4A H4A . . 120.1 ?
C5A C4A H4A . . 120.1 ?
C17A C16A C15A . . 120.2(6) ?
C17A C16A H16 . . 119.9 ?
C15A C16A H16 . . 119.9 ?
C16 C15 C19 . . 117.4(5) ?
C16 C15 C14 . . 125.2(6) ?
C19 C15 C14 . . 117.4(6) ?
C16 C17 C18 . . 119.7(6) ?
C16 C17 H17 . . 120.2 ?
C18 C17 H17 . . 120.2 ?
C17 C16 C15 . . 120.0(6) ?
C17 C16 H16A . . 120.0 ?
C15 C16 H16A . . 120.0 ?
C14 C13 C12 . . 121.1(6) ?
C14 C13 H13A . . 119.5 ?
C12 C13 H13A . . 119.5 ?
C6A C5A C4A . . 122.2(6) ?
C6A C5A H5A . . 118.9 ?
C4A C5A H5A . . 118.9 ?
C16A C17A C18A . . 120.2(6) ?
C16A C17A H17A . . 119.9 ?
C18A C17A H17A . . 119.9 ?
C13 C14 C15 . . 122.1(6) ?
C13 C14 H14A . . 118.9 ?
C15 C14 H14A . . 118.9 ?

loop_
_geom_bond_atom_site_label_1
_geom_bond_atom_site_label_2
_geom_bond_site_symmetry_2
_geom_bond_distance
_geom_bond_publ_flag
Cu1 O5B . 1.953(3) y
Cu1 O4A . 1.962(3) y
Cu1 N3A . 1.999(4) y
Cu1 N2A . 2.009(4) y
Cu1 O4 . 2.314(3) y
Cu2 O6B . 1.944(3) y
Cu2 O4 . 1.972(3) y
Cu2 N2 . 2.013(4) y
Cu2 N3 . 2.014(4) y
Cu2 O4A 1_555 2.484(3) y
O4 C1 . 1.295(5) ?
O5B C8B . 1.269(5) ?
O4A C1A . 1.283(6) ?
O6B C8B . 1.229(5) ?
O3 C1 . 1.210(5) ?
O3A C1A . 1.224(6) ?
N2 C9 . 1.315(6) ?
N2 C20 . 1.367(6) ?
O5 C8 . 1.201(6) ?
N2A C9A . 1.321(6) ?
N2A C20A . 1.347(6) ?
N3 C18 . 1.316(6) ?
N3 C19 . 1.364(6) ?
O4B C1B . 1.269(7) ?
O4B H4B . 0.88(6) ?
N3A C18A . 1.317(7) ?
N3A C19A . 1.360(6) ?
O1 N1 . 1.188(6) ?
O5A C8A . 1.261(7) ?
O2B N1B . 1.216(7) ?
O1A N1A . 1.240(6) ?
N1B O1B . 1.220(6) ?
N1B C7B . 1.471(7) ?
O3B C1B . 1.218(6) ?
O6 C8 . 1.328(6) ?
O6 H6 . 0.8200 ?
C8B C3B . 1.496(6) ?
N1A O2A . 1.207(7) ?
N1A C7A . 1.465(8) ?
C1 C2 . 1.526(6) ?
C2 C7 . 1.391(7) ?
C2 C3 . 1.394(6) ?
C1A C2A . 1.499(7) ?
C19A C15A . 1.407(7) ?
C19A C20A . 1.405(7) ?
C20A C12A . 1.408(6) ?
C3B C4B . 1.388(7) ?
C3B C2B . 1.401(6) ?
C3 C4 . 1.406(7) ?
C3 C8 . 1.483(8) ?
N1 O2 . 1.225(7) ?
N1 C7 . 1.485(7) ?
C7B C6B . 1.366(7) ?
C7B C2B . 1.395(6) ?
C20 C12 . 1.388(7) ?
C20 C19 . 1.409(7) ?
C2B C1B . 1.504(7) ?
C12A C11A . 1.396(8) ?
C12A C13A . 1.423(8) ?
C4B C5B . 1.370(7) ?
C4B H4BA . 0.9300 ?
C7 C6 . 1.384(7) ?
C2A C7A . 1.377(8) ?
C2A C3A . 1.419(7) ?
C7A C6A . 1.415(8) ?
C9 C10 . 1.411(7) ?
C9 H9 . 0.9300 ?
C19 C15 . 1.405(7) ?
C15A C16A . 1.375(9) ?
C15A C14A . 1.428(9) ?
C3A C4A . 1.375(8) ?
C3A C8A . 1.476(9) ?
C6B C5B . 1.370(8) ?
C6B H6B . 0.9300 ?
C9A C10A . 1.396(7) ?
C9A H9A . 0.9300 ?
C18 C17 . 1.399(8) ?
C18 H18 . 0.9300 ?
C10 C11 . 1.337(8) ?
C10 H10 . 0.9300 ?
C5B H5B . 0.9300 ?
C4 C5 . 1.352(8) ?
C4 H4 . 0.9300 ?
C13A C14A . 1.345(9) ?
C13A H13 . 0.9300 ?
C12 C11 . 1.402(9) ?
C12 C13 . 1.452(9) ?
C18A C17A . 1.414(8) ?
C18A H18A . 0.9300 ?
C14A H14 . 0.9300 ?
O6A C8A . 1.256(8) ?
C10A C11A . 1.356(9) ?
C10A H10A . 0.9300 ?
C6 C5 . 1.367(9) ?
C6 H6C . 0.9300 ?
C11A H11 . 0.9300 ?
C5 H5 . 0.9300 ?
C11 H11A . 0.9300 ?
C6A C5A . 1.349(11) ?
C6A H6AA . 0.9300 ?
C4A C5A . 1.406(11) ?
C4A H4A . 0.9300 ?
C16A C17A . 1.347(9) ?
C16A H16 . 0.9300 ?
C15 C16 . 1.396(9) ?
C15 C14 . 1.417(9) ?
C17 C16 . 1.339(9) ?
C17 H17 . 0.9300 ?
C16 H16A . 0.9300 ?
C13 C14 . 1.350(10) ?
C13 H13A . 0.9300 ?
C5A H5A . 0.9300 ?
C17A H17A . 0.9300 ?
C14 H14A . 0.9300 ?

loop_
_geom_hbond_atom_site_label_D
_geom_hbond_atom_site_label_H
_geom_hbond_atom_site_label_A
_geom_hbond_site_symmetry_A
_geom_hbond_distance_DH
_geom_hbond_distance_HA
_geom_hbond_distance_DA
_geom_hbond_angle_DHA
_geom_hbond_publ_flag
O6 H6 O20W . 0.82 1.84 2.649(7) 167.8 yes
C9 H9 O6B . 0.93 2.48 2.972(6) 113.3 yes
C9A H9A O1A . 0.93 2.52 3.217(7) 132.4 yes
C18 H18 O5 . 0.93 2.24 3.150(7) 165.6 yes
C18A H18A O5B . 0.93 2.55 3.017(6) 111.6 yes
C18A H18A O3B . 0.93 2.46 3.365(7) 164.7 yes
C6 H6C O3B 7_656 0.93 2.58 3.252(7) 129.0 yes
C17A H17A O2 7_656 0.93 2.11 3.027(8) 168.5 yes
O4B H4B O5A . 0.88(6) 1.70(6) 2.512(7) 151(6) yes
